data_7134952
loop_
_publ_author_name
'Takahashi, Shintaro'
'Ishii, Akihiko'
'Nakata, Norio'

_publ_section_title
;
 Iminophosphonamido stannylenes enable quantitative CO<sub>2</sub>
 conversion to isocyanates.
;
_journal_issue 79
_journal_name_full 'Chemical communications (Cambridge, England)'
_journal_page_first 15389
_journal_page_last 15392
_journal_paper_doi 10.1039/d5cc04149j
_journal_volume 61
_journal_year 2025
_chemical_formula_moiety 'C26 H42 N3 P Sn'
_chemical_formula_sum 'C26 H42 N3 P Sn'
_chemical_formula_weight 546.28
_space_group_crystal_system monoclinic
_space_group_IT_number 14
_space_group_name_Hall '-P 2ybc'
_space_group_name_H-M_alt 'P 1 21/c 1'
_atom_sites_solution_hydrogens geom
_audit_creation_method SHELXL-2018/1
_audit_update_record
;
2025-07-17 deposited with the CCDC.	2025-09-05 downloaded from the CCDC.
;
_cell_angle_alpha 90
_cell_angle_beta 99.505(2)
_cell_angle_gamma 90
_cell_formula_units_Z 4
_cell_length_a 16.042(2)
_cell_length_b 9.1284(13)
_cell_length_c 19.280(3)
_cell_measurement_reflns_used 6080
_cell_measurement_temperature 100(2)
_cell_measurement_theta_max 25.33
_cell_measurement_theta_min 2.31
_cell_volume 2784.6(7)
_computing_cell_refinement 'Bruker SAINT'
_computing_data_collection 'Bruker APEX2'
_computing_data_reduction 'Bruker SAINT'
_computing_molecular_graphics 'Yadokari-XG 2009 (Wakita Nemoto et al., 2009)'
_computing_publication_material 'Yadokari-XG 2009 (Wakita Nemoto et al., 2009)'
_computing_structure_refinement 'SHELXL-2018/1 (Sheldrick, 2018)'
_computing_structure_solution 'SHELXL-2018/1 (Sheldrick, 2018)'
_diffrn_ambient_temperature 100(2)
_diffrn_detector_area_resol_mean 8.333
_diffrn_measured_fraction_theta_full 0.995
_diffrn_measured_fraction_theta_max 0.991
_diffrn_measurement_device_type 'Bruker APEX-II CCD'
_diffrn_measurement_method 'phi and omega scans'
_diffrn_radiation_type MoK\a
_diffrn_radiation_wavelength 0.71073
_diffrn_reflns_av_R_equivalents 0.1283
_diffrn_reflns_av_unetI/netI 0.0947
_diffrn_reflns_Laue_measured_fraction_full 0.995
_diffrn_reflns_Laue_measured_fraction_max 0.991
_diffrn_reflns_limit_h_max 12
_diffrn_reflns_limit_h_min -19
_diffrn_reflns_limit_k_max 11
_diffrn_reflns_limit_k_min -10
_diffrn_reflns_limit_l_max 23
_diffrn_reflns_limit_l_min -22
_diffrn_reflns_number 12822
_diffrn_reflns_point_group_measured_fraction_full 0.995
_diffrn_reflns_point_group_measured_fraction_max 0.991
_diffrn_reflns_theta_full 25.242
_diffrn_reflns_theta_max 25.389
_diffrn_reflns_theta_min 2.142
_diffrn_source 'Bruker TXS fine-focus rotating anode'
_exptl_absorpt_coefficient_mu 0.992
_exptl_absorpt_correction_T_max 0.8495
_exptl_absorpt_correction_T_min 0.8263
_exptl_absorpt_correction_type numerical
_exptl_absorpt_process_details 'SADABS (Sheldrick, 1997)'
_exptl_crystal_colour yellow
_exptl_crystal_density_diffrn 1.303
_exptl_crystal_density_meas ?
_exptl_crystal_density_method 'not measured'
_exptl_crystal_description prism
_exptl_crystal_F_000 1136
_exptl_crystal_size_max 0.200
_exptl_crystal_size_mid 0.200
_exptl_crystal_size_min 0.170
_refine_diff_density_max 0.668
_refine_diff_density_min -0.814
_refine_diff_density_rms 0.086
_refine_ls_extinction_method none
_refine_ls_goodness_of_fit_ref 1.008
_refine_ls_hydrogen_treatment constr
_refine_ls_matrix_type full
_refine_ls_number_parameters 290
_refine_ls_number_reflns 5073
_refine_ls_number_restraints 0
_refine_ls_restrained_S_all 1.008
_refine_ls_R_factor_all 0.0402
_refine_ls_R_factor_gt 0.0326
_refine_ls_shift/su_max 0.001
_refine_ls_shift/su_mean 0.000
_refine_ls_structure_factor_coef Fsqd
_refine_ls_weighting_details 'w=1/[\s^2^(Fo^2^)+(0.0192P)^2^+0.0003P] where P=(Fo^2^+2Fc^2^)/3'
_refine_ls_weighting_scheme calc
_refine_ls_wR_factor_gt 0.0821
_refine_ls_wR_factor_ref 0.0853
_reflns_Friedel_coverage 0.000
_reflns_number_gt 4277
_reflns_number_total 5073
_reflns_threshold_expression 'I > 2\s(I)'
_cod_data_source_file d5cc04149j2.cif
_cod_data_source_block 525
_cod_depositor_comments
;
The following automatic conversions were performed:

data item '_exptl_crystal_density_meas' value 'not measured' was
changed to '?' -- the value is perceived as not measured.

Automatic conversion script
Id: cif_fix_values 8170 2020-07-09 18:12:32Z antanas 

 Adding full bibliography for 7134952--7134956.cif.
;
_cod_original_cell_volume 2784.5(7)
_cod_original_sg_symbol_H-M 'P 21/c'
_cod_database_code 7134952
_shelx_shelxl_version_number 2018/1
_shelx_space_group_comment
;
The symmetry employed for this shelxl refinement is uniquely defined
by the following loop, which should always be used as a source of
symmetry information in preference to the above space-group names.
They are only intended as comments.
;
_shelx_estimated_absorpt_t_min 0.826
_shelx_estimated_absorpt_t_max 0.850

loop_
_space_group_symop_operation_xyz
'x, y, z'
'-x, y+1/2, -z+1/2'
'-x, -y, -z'
'x, -y-1/2, z-1/2'

loop_
_atom_site_label
_atom_site_type_symbol
_atom_site_fract_x
_atom_site_fract_y
_atom_site_fract_z
_atom_site_U_iso_or_equiv
_atom_site_adp_type
_atom_site_occupancy
_atom_site_site_symmetry_order
_atom_site_calc_flag
_atom_site_refinement_flags_posn
_atom_site_refinement_flags_adp
_atom_site_refinement_flags_occupancy
_atom_site_disorder_assembly
_atom_site_disorder_group
Sn1 Sn 0.30162(2) 0.54928(2) 0.66577(2) 0.01702(9) Uani 1 1 d . . . . .
P1 P 0.27838(5) 0.56475(8) 0.81239(4) 0.01354(17) Uani 1 1 d . . . . .
N2 N 0.31740(16) 0.4345(2) 0.77109(13) 0.0154(5) Uani 1 1 d . . . . .
N3 N 0.19650(16) 0.4411(2) 0.61256(12) 0.0162(5) Uani 1 1 d . . . . .
N1 N 0.23768(16) 0.6620(2) 0.74532(13) 0.0173(5) Uani 1 1 d . . . . .
C5 C 0.35772(19) 0.6624(3) 0.87413(16) 0.0176(6) Uani 1 1 d . . . . .
C12 C 0.15846(19) 0.3728(3) 0.84732(16) 0.0207(7) Uani 1 1 d . . . . .
H15 H 0.172381 0.314943 0.809892 0.025 Uiso 1 1 calc R U . . .
C17 C 0.38319(18) 0.3258(3) 0.79604(16) 0.0173(6) Uani 1 1 d . . . . .
C11 C 0.20125(18) 0.5034(4) 0.86546(16) 0.0166(6) Uani 1 1 d . . . . .
C10 C 0.3779(2) 0.6284(3) 0.94506(16) 0.0227(7) Uani 1 1 d . . . . .
H14 H 0.347069 0.554063 0.964292 0.027 Uiso 1 1 calc R U . . .
C19 C 0.3675(2) 0.2516(4) 0.86411(17) 0.0238(7) Uani 1 1 d . . . . .
H23 H 0.371641 0.324631 0.901779 0.036 Uiso 1 1 calc R U . . .
H24 H 0.409944 0.174971 0.877362 0.036 Uiso 1 1 calc R U . . .
H25 H 0.310964 0.207829 0.856669 0.036 Uiso 1 1 calc R U . . .
C6 C 0.4053(2) 0.7716(3) 0.84683(17) 0.0231(7) Uani 1 1 d . . . . .
H10 H 0.392784 0.796033 0.798326 0.028 Uiso 1 1 calc R U . . .
C24 C 0.12432(19) 0.3966(3) 0.64435(16) 0.0187(7) Uani 1 1 d . . . . .
H36 H 0.131308 0.443200 0.691892 0.022 Uiso 1 1 calc R U . . .
C7 C 0.4694(2) 0.8431(4) 0.88943(18) 0.0268(8) Uani 1 1 d . . . . .
H11 H 0.501112 0.916284 0.870274 0.032 Uiso 1 1 calc R U . . .
C18 C 0.4720(2) 0.3955(4) 0.80786(18) 0.0270(8) Uani 1 1 d . . . . .
H20 H 0.482362 0.441554 0.764171 0.040 Uiso 1 1 calc R U . . .
H21 H 0.514590 0.319432 0.821958 0.040 Uiso 1 1 calc R U . . .
H22 H 0.475549 0.469641 0.844976 0.040 Uiso 1 1 calc R U . . .
C20 C 0.3791(2) 0.2098(3) 0.73880(17) 0.0240(7) Uani 1 1 d . . . . .
H26 H 0.323271 0.163430 0.731444 0.036 Uiso 1 1 calc R U . . .
H27 H 0.422631 0.135397 0.753186 0.036 Uiso 1 1 calc R U . . .
H28 H 0.388938 0.255804 0.694934 0.036 Uiso 1 1 calc R U . . .
C21 C 0.1998(2) 0.3817(4) 0.54193(16) 0.0227(7) Uani 1 1 d . . . . .
H29 H 0.143557 0.335591 0.525011 0.027 Uiso 1 1 calc R U . . .
C26 C 0.1187(2) 0.2307(3) 0.65558(17) 0.0238(7) Uani 1 1 d . . . . .
H40 H 0.107607 0.181311 0.609857 0.036 Uiso 1 1 calc R U . . .
H41 H 0.072667 0.209657 0.681787 0.036 Uiso 1 1 calc R U . . .
H42 H 0.172185 0.195243 0.682274 0.036 Uiso 1 1 calc R U . . .
C1 C 0.1775(2) 0.7861(3) 0.73822(16) 0.0224(7) Uani 1 1 d . . . . .
C16 C 0.1798(2) 0.5880(4) 0.92014(17) 0.0246(7) Uani 1 1 d . . . . .
H19 H 0.208707 0.677339 0.932777 0.030 Uiso 1 1 calc R U . . .
C8 C 0.4884(2) 0.8087(4) 0.96096(19) 0.0301(8) Uani 1 1 d . . . . .
H12 H 0.532489 0.858662 0.990657 0.036 Uiso 1 1 calc R U . . .
C13 C 0.0954(2) 0.3267(4) 0.88383(18) 0.0291(8) Uani 1 1 d . . . . .
H16 H 0.066746 0.236897 0.871729 0.035 Uiso 1 1 calc R U . . .
C4 C 0.0890(2) 0.7367(4) 0.75029(19) 0.0296(8) Uani 1 1 d . . . . .
H7 H 0.069707 0.654958 0.718724 0.044 Uiso 1 1 calc R U . . .
H8 H 0.049313 0.818560 0.740613 0.044 Uiso 1 1 calc R U . . .
H9 H 0.091876 0.705057 0.799205 0.044 Uiso 1 1 calc R U . . .
C3 C 0.1710(3) 0.8414(4) 0.66307(17) 0.0351(9) Uani 1 1 d . . . . .
H4 H 0.225984 0.879576 0.655753 0.053 Uiso 1 1 calc R U . . .
H5 H 0.128682 0.919638 0.654807 0.053 Uiso 1 1 calc R U . . .
H6 H 0.154148 0.760651 0.630256 0.053 Uiso 1 1 calc R U . . .
C2 C 0.2079(2) 0.9097(4) 0.78969(19) 0.0303(8) Uani 1 1 d . . . . .
H1 H 0.209702 0.874755 0.837990 0.045 Uiso 1 1 calc R U . . .
H2 H 0.168848 0.992741 0.780945 0.045 Uiso 1 1 calc R U . . .
H3 H 0.264527 0.940763 0.783162 0.045 Uiso 1 1 calc R U . . .
C9 C 0.4422(2) 0.7009(4) 0.98807(18) 0.0295(8) Uani 1 1 d . . . . .
H13 H 0.454755 0.676757 1.036599 0.035 Uiso 1 1 calc R U . . .
C23 C 0.2662(2) 0.2617(4) 0.54141(18) 0.0335(8) Uani 1 1 d . . . . .
H33 H 0.322662 0.302941 0.556493 0.050 Uiso 1 1 calc R U . . .
H34 H 0.262247 0.222070 0.493733 0.050 Uiso 1 1 calc R U . . .
H35 H 0.256190 0.183052 0.573671 0.050 Uiso 1 1 calc R U . . .
C25 C 0.0399(2) 0.4515(3) 0.60315(18) 0.0263(8) Uani 1 1 d . . . . .
H37 H 0.042734 0.557826 0.596791 0.039 Uiso 1 1 calc R U . . .
H38 H -0.005790 0.428177 0.629318 0.039 Uiso 1 1 calc R U . . .
H39 H 0.029038 0.403631 0.557046 0.039 Uiso 1 1 calc R U . . .
C15 C 0.1162(2) 0.5418(4) 0.95626(19) 0.0328(9) Uani 1 1 d . . . . .
H18 H 0.101644 0.599554 0.993451 0.039 Uiso 1 1 calc R U . . .
C22 C 0.2116(3) 0.5020(5) 0.48894(18) 0.0419(10) Uani 1 1 d . . . . .
H30 H 0.164677 0.571860 0.485494 0.063 Uiso 1 1 calc R U . . .
H31 H 0.212576 0.457895 0.442748 0.063 Uiso 1 1 calc R U . . .
H32 H 0.265039 0.553275 0.504701 0.063 Uiso 1 1 calc R U . . .
C14 C 0.0743(2) 0.4118(5) 0.93789(19) 0.0360(9) Uani 1 1 d . . . . .
H17 H 0.030837 0.380453 0.962465 0.043 Uiso 1 1 calc R U . . .

loop_
_atom_site_aniso_label
_atom_site_aniso_U_11
_atom_site_aniso_U_22
_atom_site_aniso_U_33
_atom_site_aniso_U_23
_atom_site_aniso_U_13
_atom_site_aniso_U_12
Sn1 0.02632(14) 0.01386(12) 0.01284(12) 0.00054(8) 0.00904(8) -0.00286(8)
P1 0.0209(4) 0.0097(3) 0.0115(4) -0.0003(3) 0.0069(3) -0.0007(3)
N2 0.0236(13) 0.0092(12) 0.0143(13) 0.0000(10) 0.0063(10) 0.0009(10)
N3 0.0275(14) 0.0128(12) 0.0084(12) -0.0020(10) 0.0034(10) -0.0017(10)
N1 0.0284(14) 0.0093(12) 0.0152(13) -0.0019(11) 0.0065(11) 0.0034(11)
C5 0.0220(16) 0.0143(14) 0.0181(16) -0.0035(13) 0.0075(12) 0.0001(13)
C12 0.0226(16) 0.0207(16) 0.0194(17) 0.0060(14) 0.0050(13) -0.0016(14)
C17 0.0191(15) 0.0147(15) 0.0191(16) -0.0019(13) 0.0065(12) 0.0030(13)
C11 0.0183(15) 0.0176(14) 0.0146(15) 0.0047(14) 0.0047(11) 0.0023(13)
C10 0.0276(17) 0.0199(16) 0.0216(17) 0.0010(14) 0.0067(13) -0.0013(14)
C19 0.0323(18) 0.0189(16) 0.0211(17) 0.0035(15) 0.0065(13) 0.0034(14)
C6 0.0312(18) 0.0189(16) 0.0221(17) -0.0006(15) 0.0127(14) -0.0003(14)
C24 0.0277(17) 0.0132(14) 0.0166(16) 0.0004(13) 0.0076(13) 0.0001(13)
C7 0.0260(18) 0.0209(17) 0.036(2) -0.0061(16) 0.0122(15) -0.0042(14)
C18 0.0243(18) 0.0274(17) 0.0311(19) 0.0003(16) 0.0101(14) 0.0004(15)
C20 0.0281(18) 0.0190(16) 0.0262(18) -0.0031(15) 0.0083(14) 0.0058(14)
C21 0.0356(19) 0.0218(16) 0.0119(15) -0.0036(14) 0.0072(13) -0.0043(15)
C26 0.0313(18) 0.0176(16) 0.0237(18) 0.0021(15) 0.0082(14) -0.0006(14)
C1 0.0382(19) 0.0104(15) 0.0174(17) -0.0007(13) 0.0012(14) 0.0067(14)
C16 0.0286(18) 0.0257(17) 0.0219(17) 0.0009(15) 0.0109(14) 0.0046(15)
C8 0.0282(19) 0.0291(18) 0.031(2) -0.0107(17) 0.0006(15) -0.0062(15)
C13 0.0227(17) 0.0347(19) 0.029(2) 0.0102(17) 0.0029(14) -0.0080(15)
C4 0.0332(19) 0.0239(17) 0.0298(19) -0.0004(16) 0.0002(15) 0.0129(16)
C3 0.067(3) 0.0186(17) 0.0194(19) 0.0043(15) 0.0059(17) 0.0114(18)
C2 0.047(2) 0.0151(16) 0.0285(19) -0.0038(16) 0.0043(16) 0.0062(16)
C9 0.040(2) 0.0319(19) 0.0156(17) 0.0009(16) 0.0004(14) 0.0024(16)
C23 0.039(2) 0.040(2) 0.0234(19) -0.0094(17) 0.0093(15) 0.0044(18)
C25 0.0291(18) 0.0222(17) 0.0271(19) 0.0000(15) 0.0035(14) 0.0043(14)
C15 0.0296(19) 0.044(2) 0.029(2) 0.0014(17) 0.0160(15) 0.0081(17)
C22 0.072(3) 0.039(2) 0.0152(18) 0.0049(19) 0.0093(18) -0.007(2)
C14 0.0234(18) 0.055(2) 0.033(2) 0.014(2) 0.0158(15) -0.0009(18)

loop_
_atom_type_symbol
_atom_type_description
_atom_type_scat_dispersion_real
_atom_type_scat_dispersion_imag
_atom_type_scat_source
C C 0.0033 0.0016 'International Tables Vol C Tables 4.2.6.8 and 6.1.1.4'
H H 0.0000 0.0000 'International Tables Vol C Tables 4.2.6.8 and 6.1.1.4'
N N 0.0061 0.0033 'International Tables Vol C Tables 4.2.6.8 and 6.1.1.4'
P P 0.1023 0.0942 'International Tables Vol C Tables 4.2.6.8 and 6.1.1.4'
Sn Sn -0.6537 1.4246 'International Tables Vol C Tables 4.2.6.8 and 6.1.1.4'

loop_
_geom_angle_atom_site_label_1
_geom_angle_atom_site_label_2
_geom_angle_atom_site_label_3
_geom_angle
_geom_angle_site_symmetry_1
_geom_angle_site_symmetry_3
_geom_angle_publ_flag
N3 Sn1 N1 97.53(9) . . ?
N3 Sn1 N2 100.65(9) . . ?
N1 Sn1 N2 65.97(8) . . ?
N3 Sn1 P1 106.20(7) . . ?
N1 Sn1 P1 33.34(6) . . ?
N2 Sn1 P1 33.40(6) . . ?
N2 P1 N1 98.54(12) . . ?
N2 P1 C11 113.94(14) . . ?
N1 P1 C11 113.40(13) . . ?
N2 P1 C5 113.34(14) . . ?
N1 P1 C5 113.56(13) . . ?
C11 P1 C5 104.45(14) . . ?
N2 P1 Sn1 50.49(9) . . ?
N1 P1 Sn1 49.44(8) . . ?
C11 P1 Sn1 137.58(11) . . ?
C5 P1 Sn1 117.97(9) . . ?
C17 N2 P1 130.7(2) . . ?
C17 N2 Sn1 125.04(17) . . ?
P1 N2 Sn1 96.12(11) . . ?
C24 N3 C21 116.0(2) . . ?
C24 N3 Sn1 124.30(19) . . ?
C21 N3 Sn1 118.80(19) . . ?
C1 N1 P1 131.8(2) . . ?
C1 N1 Sn1 131.00(19) . . ?
P1 N1 Sn1 97.22(11) . . ?
C10 C5 C6 118.3(3) . . ?
C10 C5 P1 123.9(2) . . ?
C6 C5 P1 117.7(2) . . ?
C13 C12 C11 120.2(3) . . ?
C13 C12 H15 119.9 . . ?
C11 C12 H15 119.9 . . ?
N2 C17 C20 106.8(2) . . ?
N2 C17 C19 111.6(2) . . ?
C20 C17 C19 108.6(2) . . ?
N2 C17 C18 111.4(2) . . ?
C20 C17 C18 108.8(2) . . ?
C19 C17 C18 109.5(3) . . ?
C12 C11 C16 119.4(3) . . ?
C12 C11 P1 118.4(2) . . ?
C16 C11 P1 122.0(2) . . ?
C9 C10 C5 120.9(3) . . ?
C9 C10 H14 119.5 . . ?
C5 C10 H14 119.5 . . ?
C17 C19 H23 109.5 . . ?
C17 C19 H24 109.5 . . ?
H23 C19 H24 109.5 . . ?
C17 C19 H25 109.5 . . ?
H23 C19 H25 109.5 . . ?
H24 C19 H25 109.5 . . ?
C7 C6 C5 120.8(3) . . ?
C7 C6 H10 119.6 . . ?
C5 C6 H10 119.6 . . ?
N3 C24 C26 113.9(2) . . ?
N3 C24 C25 112.7(3) . . ?
C26 C24 C25 109.1(3) . . ?
N3 C24 H36 106.9 . . ?
C26 C24 H36 106.9 . . ?
C25 C24 H36 106.9 . . ?
C6 C7 C8 120.2(3) . . ?
C6 C7 H11 119.9 . . ?
C8 C7 H11 119.9 . . ?
C17 C18 H20 109.5 . . ?
C17 C18 H21 109.5 . . ?
H20 C18 H21 109.5 . . ?
C17 C18 H22 109.5 . . ?
H20 C18 H22 109.5 . . ?
H21 C18 H22 109.5 . . ?
C17 C20 H26 109.5 . . ?
C17 C20 H27 109.5 . . ?
H26 C20 H27 109.5 . . ?
C17 C20 H28 109.5 . . ?
H26 C20 H28 109.5 . . ?
H27 C20 H28 109.5 . . ?
N3 C21 C23 113.6(3) . . ?
N3 C21 C22 112.3(3) . . ?
C23 C21 C22 110.3(3) . . ?
N3 C21 H29 106.7 . . ?
C23 C21 H29 106.7 . . ?
C22 C21 H29 106.7 . . ?
C24 C26 H40 109.5 . . ?
C24 C26 H41 109.5 . . ?
H40 C26 H41 109.5 . . ?
C24 C26 H42 109.5 . . ?
H40 C26 H42 109.5 . . ?
H41 C26 H42 109.5 . . ?
N1 C1 C3 106.4(2) . . ?
N1 C1 C2 111.8(3) . . ?
C3 C1 C2 109.7(3) . . ?
N1 C1 C4 111.4(2) . . ?
C3 C1 C4 108.7(3) . . ?
C2 C1 C4 108.7(3) . . ?
C15 C16 C11 120.2(3) . . ?
C15 C16 H19 119.9 . . ?
C11 C16 H19 119.9 . . ?
C9 C8 C7 119.3(3) . . ?
C9 C8 H12 120.4 . . ?
C7 C8 H12 120.4 . . ?
C14 C13 C12 120.0(3) . . ?
C14 C13 H16 120.0 . . ?
C12 C13 H16 120.0 . . ?
C1 C4 H7 109.5 . . ?
C1 C4 H8 109.5 . . ?
H7 C4 H8 109.5 . . ?
C1 C4 H9 109.5 . . ?
H7 C4 H9 109.5 . . ?
H8 C4 H9 109.5 . . ?
C1 C3 H4 109.5 . . ?
C1 C3 H5 109.5 . . ?
H4 C3 H5 109.5 . . ?
C1 C3 H6 109.5 . . ?
H4 C3 H6 109.5 . . ?
H5 C3 H6 109.5 . . ?
C1 C2 H1 109.5 . . ?
C1 C2 H2 109.5 . . ?
H1 C2 H2 109.5 . . ?
C1 C2 H3 109.5 . . ?
H1 C2 H3 109.5 . . ?
H2 C2 H3 109.5 . . ?
C10 C9 C8 120.5(3) . . ?
C10 C9 H13 119.8 . . ?
C8 C9 H13 119.8 . . ?
C21 C23 H33 109.5 . . ?
C21 C23 H34 109.5 . . ?
H33 C23 H34 109.5 . . ?
C21 C23 H35 109.5 . . ?
H33 C23 H35 109.5 . . ?
H34 C23 H35 109.5 . . ?
C24 C25 H37 109.5 . . ?
C24 C25 H38 109.5 . . ?
H37 C25 H38 109.5 . . ?
C24 C25 H39 109.5 . . ?
H37 C25 H39 109.5 . . ?
H38 C25 H39 109.5 . . ?
C14 C15 C16 119.8(3) . . ?
C14 C15 H18 120.1 . . ?
C16 C15 H18 120.1 . . ?
C21 C22 H30 109.5 . . ?
C21 C22 H31 109.5 . . ?
H30 C22 H31 109.5 . . ?
C21 C22 H32 109.5 . . ?
H30 C22 H32 109.5 . . ?
H31 C22 H32 109.5 . . ?
C15 C14 C13 120.4(3) . . ?
C15 C14 H17 119.8 . . ?
C13 C14 H17 119.8 . . ?

loop_
_geom_bond_atom_site_label_1
_geom_bond_atom_site_label_2
_geom_bond_distance
_geom_bond_site_symmetry_2
_geom_bond_publ_flag
Sn1 N3 2.074(3) . ?
Sn1 N1 2.232(2) . ?
Sn1 N2 2.262(2) . ?
Sn1 P1 2.9152(8) . ?
P1 N2 1.614(2) . ?
P1 N1 1.615(3) . ?
P1 C11 1.819(3) . ?
P1 C5 1.825(3) . ?
N2 C17 1.470(4) . ?
N3 C24 1.455(4) . ?
N3 C21 1.475(4) . ?
N1 C1 1.480(4) . ?
C5 C10 1.388(4) . ?
C5 C6 1.409(4) . ?
C12 C13 1.389(4) . ?
C12 C11 1.391(5) . ?
C12 H15 0.9500 . ?
C17 C20 1.523(4) . ?
C17 C19 1.534(4) . ?
C17 C18 1.543(4) . ?
C11 C16 1.395(4) . ?
C10 C9 1.381(5) . ?
C10 H14 0.9500 . ?
C19 H23 0.9800 . ?
C19 H24 0.9800 . ?
C19 H25 0.9800 . ?
C6 C7 1.371(5) . ?
C6 H10 0.9500 . ?
C24 C26 1.534(4) . ?
C24 C25 1.536(4) . ?
C24 H36 1.0000 . ?
C7 C8 1.398(5) . ?
C7 H11 0.9500 . ?
C18 H20 0.9800 . ?
C18 H21 0.9800 . ?
C18 H22 0.9800 . ?
C20 H26 0.9800 . ?
C20 H27 0.9800 . ?
C20 H28 0.9800 . ?
C21 C23 1.529(5) . ?
C21 C22 1.533(5) . ?
C21 H29 1.0000 . ?
C26 H40 0.9800 . ?
C26 H41 0.9800 . ?
C26 H42 0.9800 . ?
C1 C3 1.522(4) . ?
C1 C2 1.528(4) . ?
C1 C4 1.543(5) . ?
C16 C15 1.392(4) . ?
C16 H19 0.9500 . ?
C8 C9 1.385(5) . ?
C8 H12 0.9500 . ?
C13 C14 1.386(5) . ?
C13 H16 0.9500 . ?
C4 H7 0.9800 . ?
C4 H8 0.9800 . ?
C4 H9 0.9800 . ?
C3 H4 0.9800 . ?
C3 H5 0.9800 . ?
C3 H6 0.9800 . ?
C2 H1 0.9800 . ?
C2 H2 0.9800 . ?
C2 H3 0.9800 . ?
C9 H13 0.9500 . ?
C23 H33 0.9800 . ?
C23 H34 0.9800 . ?
C23 H35 0.9800 . ?
C25 H37 0.9800 . ?
C25 H38 0.9800 . ?
C25 H39 0.9800 . ?
C15 C14 1.380(5) . ?
C15 H18 0.9500 . ?
C22 H30 0.9800 . ?
C22 H31 0.9800 . ?
C22 H32 0.9800 . ?
C14 H17 0.9500 . ?

loop_
_geom_torsion_atom_site_label_1
_geom_torsion_atom_site_label_2
_geom_torsion_atom_site_label_3
_geom_torsion_atom_site_label_4
_geom_torsion
_geom_torsion_site_symmetry_1
_geom_torsion_site_symmetry_2
_geom_torsion_site_symmetry_3
_geom_torsion_site_symmetry_4
_geom_torsion_publ_flag
N1 P1 N2 C17 161.1(2) . . . . ?
C11 P1 N2 C17 -78.5(3) . . . . ?
C5 P1 N2 C17 40.8(3) . . . . ?
Sn1 P1 N2 C17 148.6(3) . . . . ?
N1 P1 N2 Sn1 12.51(12) . . . . ?
C11 P1 N2 Sn1 132.91(12) . . . . ?
C5 P1 N2 Sn1 -107.83(13) . . . . ?
N2 P1 N1 C1 167.3(3) . . . . ?
C11 P1 N1 C1 46.5(3) . . . . ?
C5 P1 N1 C1 -72.5(3) . . . . ?
Sn1 P1 N1 C1 -179.9(3) . . . . ?
N2 P1 N1 Sn1 -12.71(13) . . . . ?
C11 P1 N1 Sn1 -133.50(13) . . . . ?
C5 P1 N1 Sn1 107.47(12) . . . . ?
N2 P1 C5 C10 -94.1(3) . . . . ?
N1 P1 C5 C10 154.6(2) . . . . ?
C11 P1 C5 C10 30.5(3) . . . . ?
Sn1 P1 C5 C10 -150.3(2) . . . . ?
N2 P1 C5 C6 81.1(3) . . . . ?
N1 P1 C5 C6 -30.2(3) . . . . ?
C11 P1 C5 C6 -154.3(2) . . . . ?
Sn1 P1 C5 C6 24.9(3) . . . . ?
P1 N2 C17 C20 167.0(2) . . . . ?
Sn1 N2 C17 C20 -52.2(3) . . . . ?
P1 N2 C17 C19 48.4(4) . . . . ?
Sn1 N2 C17 C19 -170.85(19) . . . . ?
P1 N2 C17 C18 -74.3(3) . . . . ?
Sn1 N2 C17 C18 66.4(3) . . . . ?
C13 C12 C11 C16 -0.5(5) . . . . ?
C13 C12 C11 P1 -176.0(3) . . . . ?
N2 P1 C11 C12 -24.3(3) . . . . ?
N1 P1 C11 C12 87.4(3) . . . . ?
C5 P1 C11 C12 -148.4(2) . . . . ?
Sn1 P1 C11 C12 32.6(3) . . . . ?
N2 P1 C11 C16 160.3(3) . . . . ?
N1 P1 C11 C16 -88.0(3) . . . . ?
C5 P1 C11 C16 36.1(3) . . . . ?
Sn1 P1 C11 C16 -142.8(2) . . . . ?
C6 C5 C10 C9 0.9(5) . . . . ?
P1 C5 C10 C9 176.1(2) . . . . ?
C10 C5 C6 C7 -0.5(4) . . . . ?
P1 C5 C6 C7 -176.0(2) . . . . ?
C21 N3 C24 C26 61.0(4) . . . . ?
Sn1 N3 C24 C26 -108.1(3) . . . . ?
C21 N3 C24 C25 -64.0(3) . . . . ?
Sn1 N3 C24 C25 126.9(2) . . . . ?
C5 C6 C7 C8 -0.2(5) . . . . ?
C24 N3 C21 C23 -106.3(3) . . . . ?
Sn1 N3 C21 C23 63.5(3) . . . . ?
C24 N3 C21 C22 127.7(3) . . . . ?
Sn1 N3 C21 C22 -62.5(3) . . . . ?
P1 N1 C1 C3 174.0(2) . . . . ?
Sn1 N1 C1 C3 -5.9(4) . . . . ?
P1 N1 C1 C2 54.2(4) . . . . ?
Sn1 N1 C1 C2 -125.7(3) . . . . ?
P1 N1 C1 C4 -67.6(4) . . . . ?
Sn1 N1 C1 C4 112.4(3) . . . . ?
C12 C11 C16 C15 0.1(5) . . . . ?
P1 C11 C16 C15 175.5(3) . . . . ?
C6 C7 C8 C9 0.5(5) . . . . ?
C11 C12 C13 C14 0.8(5) . . . . ?
C5 C10 C9 C8 -0.6(5) . . . . ?
C7 C8 C9 C10 -0.2(5) . . . . ?
C11 C16 C15 C14 0.1(5) . . . . ?
C16 C15 C14 C13 0.2(5) . . . . ?
C12 C13 C14 C15 -0.6(5) . . . . ?
